data_2107842
loop_
_publ_author_name
'Reilly, Anthony M.'
'Cooper, Richard I.'
'Adjiman, Claire S.'
'Bhattacharya, Saswata'
'Boese, A. Daniel'
'Brandenburg, Jan Gerit'
'Bygrave, Peter J.'
'Bylsma, Rita'
'Campbell, Josh E.'
'Car, Roberto'
'Case, David H.'
'Chadha, Renu'
'Cole, Jason C.'
'Cosburn, Katherine'
'Cuppen, Herma M.'
'Curtis, Farren'
'Day, Graeme M.'
'DiStasio Jr, Robert A.'
'Dzyabchenko, Alexander'
'van Eijck, Bouke P.'
'Elking, Dennis M.'
'van den Ende, Joost A.'
'Facelli, Julio C.'
'Ferraro, Marta B.'
'Fusti-Molnar, Laszlo'
'Gatsiou, Christina-Anna'
'Gee, Thomas S.'
'de Gelder, Ren\'e'
'Ghiringhelli, Luca M.'
'Goto, Hitoshi'
'Grimme, Stefan'
'Guo, Rui'
'Hofmann, Detlef W. M.'
'Hoja, Johannes'
'Hylton, Rebecca K.'
'Iuzzolino, Luca'
'Jankiewicz, Wojciech'
'de Jong, Dani\"el T.'
'Kendrick, John'
'de Klerk, Niek J. J.'
'Ko, Hsin-Yu'
'Kuleshova, Liudmila N.'
'Li, Xiayue'
'Lohani, Sanjaya'
'Leusen, Frank J. J.'
'Lund, Albert M.'
'Lv, Jian'
'Ma, Yanming'
'Marom, Noa'
'Masunov, Art\"em E.'
'McCabe, Patrick'
'McMahon, David P.'
'Meekes, Hugo'
'Metz, Michael P.'
'Misquitta, Alston J.'
'Mohamed, Sharmarke'
'Monserrat, Bartomeu'
'Needs, Richard J.'
'Neumann, Marcus A.'
'Nyman, Jonas'
'Obata, Shigeaki'
'Oberhofer, Harald'
'Oganov, Artem R.'
'Orendt, Anita M.'
'Pagola, Gabriel I.'
'Pantelides, Constantinos C.'
'Pickard, Chris J.'
'Podeszwa, Rafal'
'Price, Louise S.'
'Price, Sarah L.'
'Pulido, Angeles'
'Read, Murray G.'
'Reuter, Karsten'
'Schneider, Elia'
'Schober, Christoph'
'Shields, Gregory P.'
'Singh, Pawanpreet'
'Sugden, Isaac J.'
'Szalewicz, Krzysztof'
'Taylor, Christopher R.'
'Tkatchenko, Alexandre'
'Tuckerman, Mark E.'
'Vacarro, Francesca'
'Vasileiadis, Manolis'
'Vazquez-Mayagoitia, Alvaro'
'Vogt, Leslie'
'Wang, Yanchao'
'Watson, Rona E.'
'de Wijs, Gilles A.'
'Yang, Jack'
'Zhu, Qiang'
'Groom, Colin R.'

_publ_section_title
;
 Report on the sixth blind test of organic crystal structure prediction
 methods
;
_journal_issue 4
_journal_name_full 'Acta Crystallographica Section B'
_journal_page_first 439
_journal_page_last 459
_journal_paper_doi 10.1107/S2052520616007447
_journal_volume 72
_journal_year 2016
_chemical_compound_source 'see text'
_chemical_formula_moiety 'C34 H22 Cl2 N2 O2'
_chemical_formula_sum 'C34 H22 Cl2 N2 O2'
_chemical_formula_weight 561.44
_space_group_IT_number 14
_symmetry_cell_setting monoclinic
_symmetry_Int_Tables_number 14
_symmetry_space_group_name_Hall '-P 2yn'
_symmetry_space_group_name_H-M 'P 1 21/n 1'
_cell_angle_alpha 90
_cell_angle_beta 109.1970
_cell_angle_gamma 90
_cell_formula_units_Z 4
_cell_length_a 10.54310
_cell_length_b 18.59260
_cell_length_c 13.94210
_cell_volume 2581.010
_cod_data_source_file XXVI-1_Brandenburg_Grimme.cif
_cod_data_source_block 26_list1_bpandenburg_2_229
_cod_original_sg_symbol_H-M 'P 21/n'
_cod_struct_determination_method theoretical
_cod_database_code 2107842

loop_
_space_group_symop_id
_space_group_symop_operation_xyz
1 x,y,z
2 1/2-x,1/2+y,1/2-z
3 -x,-y,-z
4 1/2+x,1/2-y,1/2+z

loop_
_atom_site_label
_atom_site_type_symbol
_atom_site_thermal_displace_type
_atom_site_fract_x
_atom_site_fract_y
_atom_site_fract_z
_atom_site_occupancy
_atom_site_U_iso_or_equiv
Cl1 Cl Uiso 0.40752 0.23440 0.21079 1.000 0.0127
Cl5 Cl Uiso 0.30260 0.42197 0.11926 1.000 0.0127
O1 O Uiso 0.54676 0.42096 0.31453 1.000 0.0127
O5 O Uiso 0.00442 0.25416 0.03619 1.000 0.0127
N1 N Uiso 0.41754 0.35134 0.38330 1.000 0.0127
N5 N Uiso 0.09585 0.32494 0.17768 1.000 0.0127
C1 C Uiso 0.74400 0.29927 0.42791 1.000 0.0127
C5 C Uiso 0.61438 0.29801 0.35899 1.000 0.0127
C9 C Uiso 0.56953 0.23676 0.30041 1.000 0.0127
C13 C Uiso 0.65307 0.17726 0.31083 1.000 0.0127
C17 C Uiso 0.78184 0.17906 0.38070 1.000 0.0127
C21 C Uiso 0.82783 0.24009 0.43930 1.000 0.0127
C25 C Uiso 0.52430 0.36433 0.34886 1.000 0.0127
C29 C Uiso 0.31916 0.40184 0.38534 1.000 0.0127
C33 C Uiso 0.19229 0.37874 0.37446 1.000 0.0127
C37 C Uiso 0.09171 0.42948 0.37694 1.000 0.0127
C41 C Uiso 0.12458 0.50244 0.39331 1.000 0.0127
C45 C Uiso 0.25866 0.52465 0.40609 1.000 0.0127
C49 C Uiso 0.35259 0.47653 0.40118 1.000 0.0127
C53 C Uiso -0.04409 0.40791 0.35827 1.000 0.0127
C57 C Uiso -0.13990 0.45697 0.35640 1.000 0.0127
C61 C Uiso -0.10569 0.53098 0.37498 1.000 0.0127
C65 C Uiso 0.02270 0.55281 0.39324 1.000 0.0127
C69 C Uiso 0.15436 0.30109 0.35495 1.000 0.0127
C73 C Uiso 0.10546 0.27634 0.25715 1.000 0.0127
C77 C Uiso 0.06399 0.20295 0.23742 1.000 0.0127
C81 C Uiso 0.07117 0.15804 0.31546 1.000 0.0127
C85 C Uiso 0.12127 0.18215 0.41802 1.000 0.0127
C89 C Uiso 0.16408 0.25360 0.43745 1.000 0.0127
C93 C Uiso 0.12882 0.13527 0.50066 1.000 0.0127
C97 C Uiso 0.17963 0.15859 0.59797 1.000 0.0127
C101 C Uiso 0.22577 0.23098 0.61809 1.000 0.0127
C105 C Uiso 0.21709 0.27691 0.54060 1.000 0.0127
C109 C Uiso 0.04939 0.31124 0.07427 1.000 0.0127
C113 C Uiso 0.04813 0.37546 0.00540 1.000 0.0127
C117 C Uiso 0.15081 0.42543 0.01765 1.000 0.0127
C121 C Uiso 0.13668 0.47969 -0.05410 1.000 0.0127
C125 C Uiso 0.02078 0.48429 -0.13752 1.000 0.0127
C129 C Uiso -0.08171 0.43447 -0.15067 1.000 0.0127
C133 C Uiso -0.06661 0.38030 -0.07972 1.000 0.0127
H1 H Uiso 0.21666 0.51815 -0.04437 1.000 0.0152
H5 H Uiso 0.01206 0.52632 -0.19281 1.000 0.0152
H9 H Uiso -0.17199 0.43755 -0.21591 1.000 0.0152
H13 H Uiso -0.14452 0.34053 -0.08933 1.000 0.0152
H17 H Uiso 0.12982 0.37494 0.19981 1.000 0.0152
H21 H Uiso 0.02616 0.18492 0.15966 1.000 0.0152
H25 H Uiso 0.03937 0.10267 0.30081 1.000 0.0152
H29 H Uiso 0.09241 0.08096 0.48332 1.000 0.0152
H33 H Uiso 0.18530 0.12322 0.66084 1.000 0.0152
H37 H Uiso 0.26756 0.24880 0.69587 1.000 0.0152
H41 H Uiso 0.25156 0.33170 0.55524 1.000 0.0152
H45 H Uiso -0.06903 0.35180 0.34472 1.000 0.0152
H49 H Uiso -0.24345 0.44077 0.34081 1.000 0.0152
H53 H Uiso -0.18308 0.56911 0.37443 1.000 0.0152
H57 H Uiso 0.04967 0.60871 0.40685 1.000 0.0152
H61 H Uiso 0.28357 0.58100 0.41803 1.000 0.0152
H65 H Uiso 0.45349 0.49323 0.40896 1.000 0.0152
H69 H Uiso 0.41327 0.30201 0.41321 1.000 0.0152
H73 H Uiso 0.77899 0.34716 0.47244 1.000 0.0152
H77 H Uiso 0.92850 0.24142 0.49333 1.000 0.0152
H81 H Uiso 0.84648 0.13274 0.38930 1.000 0.0152
H85 H Uiso 0.61699 0.13004 0.26488 1.000 0.0152

loop_
_atom_type_symbol
_atom_type_description
_atom_type_scat_dispersion_real
_atom_type_scat_dispersion_imag
_atom_type_scat_source
C C 0.0033 0.0016 ' International Tables Vol C Tables 4.2.6.8 and 6.1.1.4'
H H 0.0000 0.0000 ' International Tables Vol C Tables 4.2.6.8 and 6.1.1.4'
Cl Cl 0.1484 0.1585 ' International Tables Vol C Tables 4.2.6.8 and 6.1.1.4'
N N 0.0061 0.0033 ' International Tables Vol C Tables 4.2.6.8 and 6.1.1.4'
O O 0.0106 0.0060 ' International Tables Vol C Tables 4.2.6.8 and 6.1.1.4'
